data_1505847
loop_
_publ_author_name
'Nair, Vijay'
'Vellalath, Sreekumar'
'Poonoth, Manojkumar'
'Mohan, Resmi'
'Suresh, Eringathodi'

_publ_section_title
;
 N-heterocyclic carbene catalyzed reaction of enals and 1,2-dicarbonyl
 compounds: stereoselective synthesis of spiro gamma-butyrolactones.
;
_journal_issue 3
_journal_name_full 'Organic letters'
_journal_page_first 507
_journal_page_last 509
_journal_paper_doi 10.1021/ol052926n
_journal_volume 8
_journal_year 2006
_chemical_formula_sum 'C16 H18 O4'
_chemical_formula_weight 274.30
_chemical_name_systematic
; 
 ? 
;
_space_group_IT_number 14
_symmetry_cell_setting monoclinic
_symmetry_space_group_name_Hall '-P 2ybc'
_symmetry_space_group_name_H-M 'P 1 21/c 1'
_atom_sites_solution_hydrogens geom
_atom_sites_solution_primary direct
_atom_sites_solution_secondary difmap
_audit_creation_method SHELXL-97
_cell_angle_alpha 90.00
_cell_angle_beta 109.245(3)
_cell_angle_gamma 90.00
_cell_formula_units_Z 4
_cell_length_a 10.3385(17)
_cell_length_b 15.144(3)
_cell_length_c 9.3743(15)
_cell_measurement_temperature 296(2)
_cell_volume 1385.7(4)
_computing_cell_refinement 'BRUKER SMART'
_computing_data_collection 'BRUKER SMART'
_computing_data_reduction 'BRUKER SAINT'
_computing_molecular_graphics 'ORTEP, PLATON'
_computing_structure_refinement 'SHELXL-97 (Sheldrick, 1997)'
_computing_structure_solution 'SHELXS-97 (Sheldrick, 1990)'
_diffrn_ambient_temperature 296(2)
_diffrn_measured_fraction_theta_full 0.888
_diffrn_measured_fraction_theta_max 0.888
_diffrn_measurement_device_type 'BRUKER SMART APEX CCD DIFFRACTOMETER'
_diffrn_measurement_method 'OMEGA-PHI SCAN'
_diffrn_radiation_monochromator graphite
_diffrn_radiation_source 'fine-focus sealed tube'
_diffrn_radiation_type MoK\a
_diffrn_radiation_wavelength 0.71073
_diffrn_reflns_av_R_equivalents 0.0207
_diffrn_reflns_av_sigmaI/netI 0.0298
_diffrn_reflns_limit_h_max 13
_diffrn_reflns_limit_h_min -13
_diffrn_reflns_limit_k_max 12
_diffrn_reflns_limit_k_min -19
_diffrn_reflns_limit_l_max 11
_diffrn_reflns_limit_l_min -12
_diffrn_reflns_number 8068
_diffrn_reflns_theta_full 28.29
_diffrn_reflns_theta_max 28.29
_diffrn_reflns_theta_min 2.09
_exptl_absorpt_coefficient_mu 0.094
_exptl_crystal_colour COLOURLESS
_exptl_crystal_density_diffrn 1.315
_exptl_crystal_density_method 'not measured'
_exptl_crystal_description BLOCKS
_exptl_crystal_F_000 584
_exptl_crystal_size_max 0.34
_exptl_crystal_size_mid 0.26
_exptl_crystal_size_min 0.20
_refine_diff_density_max 0.278
_refine_diff_density_min -0.205
_refine_diff_density_rms 0.040
_refine_ls_extinction_method none
_refine_ls_goodness_of_fit_ref 1.109
_refine_ls_hydrogen_treatment mixed
_refine_ls_matrix_type full
_refine_ls_number_parameters 182
_refine_ls_number_reflns 3177
_refine_ls_number_restraints 0
_refine_ls_restrained_S_all 1.109
_refine_ls_R_factor_all 0.0791
_refine_ls_R_factor_gt 0.0638
_refine_ls_shift/su_max 0.000
_refine_ls_shift/su_mean 0.000
_refine_ls_structure_factor_coef Fsqd
_refine_ls_weighting_details 'w=1/[\s^2^(Fo^2^)+(0.0607P)^2^+0.4570P] where P=(Fo^2^+2Fc^2^)/3'
_refine_ls_weighting_scheme calc
_refine_ls_wR_factor_gt 0.1432
_refine_ls_wR_factor_ref 0.1511
_reflns_number_gt 2544
_reflns_number_total 3177
_reflns_threshold_expression >2sigma(I)
_cod_data_source_file ol052926nsi20051202_043216.cif
_cod_data_source_block vijay9nf
_cod_depositor_comments
;
The following automatic conversions were performed:

'_symmetry_cell_setting' value 'Monoclinic' changed to 'monoclinic'
according to /home/saulius/struct/CIF-dictionaries/cif_core.dic
dictionary named 'cif_core.dic' version 2.4.1 from 2010-06-29.

Automatic conversion script
Id: cif_fix_values 1715 2011-07-08 13:25:40Z adriana 

The following automatic conversions were performed:

'_refine_ls_weighting_scheme' value 'calc
w=1/[\s^2^(Fo^2^)+(0.0607P)^2^+0.4570P] where P=(Fo^2^+2Fc^2^)/3' was
changed to 'calc'. New tag '_refine_ls_weighting_details' was
created. The value of the new tag was set to
'w=1/[\s^2^(Fo^2^)+(0.0607P)^2^+0.4570P] where P=(Fo^2^+2Fc^2^)/3'.

Automatic conversion script
Id: cif_fix_values 3143 2015-03-26 13:38:13Z robertas 
;
_cod_original_sg_symbol_H-M P21/c
_cod_database_code 1505847

loop_
_symmetry_equiv_pos_as_xyz
'x, y, z'
'-x, y+1/2, -z+1/2'
'-x, -y, -z'
'x, -y-1/2, z-1/2'

loop_
_atom_site_label
_atom_site_type_symbol
_atom_site_fract_x
_atom_site_fract_y
_atom_site_fract_z
_atom_site_U_iso_or_equiv
_atom_site_adp_type
_atom_site_occupancy
_atom_site_calc_flag
_atom_site_refinement_flags
C10 C 0.75669(18) 0.16129(12) 0.71795(19) 0.0350(4) Uani 1 d .
O4 O 1.00021(16) 0.11073(11) 0.45017(17) 0.0581(4) Uani 1 d .
C13 C 0.9271(2) 0.12899(12) 0.5447(2) 0.0411(4) Uani 1 d .
O2 O 0.50771(14) 0.13738(10) 0.93135(16) 0.0480(4) Uani 1 d .
C1 C 0.66904(19) 0.18081(12) 0.8155(2) 0.0381(4) Uani 1 d .
H1 H 0.7202 0.2235 0.8918 0.046 Uiso 1 calc R
C14 C 0.97861(19) 0.17125(13) 0.6820(2) 0.0428(5) Uani 1 d .
H14 H 1.0696 0.1894 0.7176 0.051 Uiso 1 calc R
C11 C 0.7067(2) 0.11995(13) 0.5772(2) 0.0407(4) Uani 1 d .
H11 H 0.6151 0.1032 0.5399 0.049 Uiso 1 calc R
O1 O 0.34339(16) 0.23618(12) 0.8381(2) 0.0666(5) Uani 1 d .
C15 C 0.89283(19) 0.18650(13) 0.7667(2) 0.0404(4) Uani 1 d .
H15 H 0.9284 0.2147 0.8596 0.048 Uiso 1 calc R
C4 C 0.62867(18) 0.10325(13) 0.9036(2) 0.0375(4) Uani 1 d .
O3 O 0.47037(16) 0.01204(12) 0.72406(19) 0.0683(5) Uani 1 d .
C12 C 0.7905(2) 0.10350(13) 0.4926(2) 0.0445(5) Uani 1 d .
H12 H 0.7553 0.0751 0.3999 0.053 Uiso 1 calc R
C9 C 0.5866(2) 0.02072(13) 0.8061(2) 0.0434(5) Uani 1 d .
C3 C 0.4469(2) 0.20256(14) 0.8341(2) 0.0475(5) Uani 1 d .
C2 C 0.5300(2) 0.22266(15) 0.7344(3) 0.0525(5) Uani 1 d .
H2A H 0.5387 0.2859 0.7238 0.063 Uiso 1 calc R
H2B H 0.4886 0.1969 0.6350 0.063 Uiso 1 calc R
C8 C 0.6965(2) -0.04609(14) 0.8149(3) 0.0575(6) Uani 1 d .
H8A H 0.7507 -0.0256 0.7544 0.069 Uiso 1 calc R
H8B H 0.6536 -0.1013 0.7719 0.069 Uiso 1 calc R
C5 C 0.7316(2) 0.08270(16) 1.0585(2) 0.0523(5) Uani 1 d .
H5A H 0.7703 0.1376 1.1073 0.063 Uiso 1 calc R
H5B H 0.6841 0.0547 1.1201 0.063 Uiso 1 calc R
C16 C 1.1409(3) 0.1354(2) 0.4988(3) 0.0757(8) Uani 1 d .
H16A H 1.1490 0.1976 0.5194 0.114 Uiso 1 calc R
H16B H 1.1791 0.1218 0.4209 0.114 Uiso 1 calc R
H16C H 1.1896 0.1033 0.5889 0.114 Uiso 1 calc R
C7 C 0.7909(2) -0.06286(16) 0.9749(3) 0.0642(7) Uani 1 d .
H7A H 0.7408 -0.0930 1.0316 0.077 Uiso 1 calc R
H7B H 0.8659 -0.1006 0.9725 0.077 Uiso 1 calc R
C6 C 0.8469(2) 0.02293(17) 1.0517(3) 0.0601(6) Uani 1 d .
H6A H 0.8993 0.0522 0.9967 0.072 Uiso 1 calc R
H6B H 0.9079 0.0111 1.1533 0.072 Uiso 1 calc R

loop_
_atom_site_aniso_label
_atom_site_aniso_U_11
_atom_site_aniso_U_22
_atom_site_aniso_U_33
_atom_site_aniso_U_23
_atom_site_aniso_U_13
_atom_site_aniso_U_12
C10 0.0387(9) 0.0316(9) 0.0378(9) 0.0015(7) 0.0167(8) -0.0030(7)
O4 0.0662(10) 0.0637(10) 0.0585(9) -0.0031(8) 0.0397(8) 0.0041(8)
C13 0.0502(11) 0.0367(10) 0.0435(10) 0.0059(8) 0.0252(9) 0.0049(8)
O2 0.0452(8) 0.0549(9) 0.0534(8) 0.0073(7) 0.0291(6) 0.0075(6)
C1 0.0402(9) 0.0367(10) 0.0410(9) -0.0043(8) 0.0183(8) -0.0055(8)
C14 0.0357(9) 0.0442(11) 0.0501(11) 0.0006(9) 0.0163(8) -0.0028(8)
C11 0.0396(9) 0.0434(10) 0.0386(9) 0.0010(8) 0.0122(8) -0.0087(8)
O1 0.0526(9) 0.0704(11) 0.0883(12) 0.0127(9) 0.0390(9) 0.0196(8)
C15 0.0420(10) 0.0403(10) 0.0398(10) -0.0073(8) 0.0146(8) -0.0078(8)
C4 0.0353(9) 0.0431(10) 0.0385(9) -0.0001(8) 0.0181(8) -0.0003(8)
O3 0.0513(9) 0.0760(12) 0.0696(10) -0.0125(9) 0.0089(8) -0.0215(8)
C12 0.0570(12) 0.0444(11) 0.0330(9) -0.0017(8) 0.0163(8) -0.0053(9)
C9 0.0447(10) 0.0447(11) 0.0441(10) 0.0016(8) 0.0190(9) -0.0112(9)
C3 0.0439(11) 0.0474(12) 0.0551(12) 0.0010(9) 0.0215(9) 0.0035(9)
C2 0.0525(12) 0.0524(12) 0.0607(13) 0.0144(10) 0.0296(10) 0.0114(10)
C8 0.0721(15) 0.0348(11) 0.0752(15) -0.0041(10) 0.0373(13) -0.0048(10)
C5 0.0508(12) 0.0674(14) 0.0381(10) 0.0026(10) 0.0138(9) -0.0007(11)
C16 0.0631(15) 0.090(2) 0.095(2) -0.0045(16) 0.0545(15) 0.0082(14)
C7 0.0545(13) 0.0516(13) 0.0941(18) 0.0234(13) 0.0348(13) 0.0102(11)
C6 0.0410(11) 0.0733(17) 0.0641(14) 0.0212(12) 0.0150(10) 0.0066(11)

loop_
_atom_type_symbol
_atom_type_description
_atom_type_scat_dispersion_real
_atom_type_scat_dispersion_imag
_atom_type_scat_source
C C 0.0033 0.0016 'International Tables Vol C Tables 4.2.6.8 and 6.1.1.4'
H H 0.0000 0.0000 'International Tables Vol C Tables 4.2.6.8 and 6.1.1.4'
O O 0.0106 0.0060 'International Tables Vol C Tables 4.2.6.8 and 6.1.1.4'

loop_
_geom_angle_atom_site_label_1
_geom_angle_atom_site_label_2
_geom_angle_atom_site_label_3
_geom_angle
C15 C10 C11 117.08(16)
C15 C10 C1 119.56(16)
C11 C10 C1 123.35(16)
C13 O4 C16 117.62(18)
O4 C13 C14 124.95(18)
O4 C13 C12 115.52(17)
C14 C13 C12 119.51(17)
C3 O2 C4 112.07(14)
C10 C1 C2 115.72(16)
C10 C1 C4 119.19(15)
C2 C1 C4 101.69(14)
C10 C1 H1 106.4
C2 C1 H1 106.4
C4 C1 H1 106.4
C13 C14 C15 119.20(17)
C13 C14 H14 120.4
C15 C14 H14 120.4
C12 C11 C10 121.25(17)
C12 C11 H11 119.4
C10 C11 H11 119.4
C10 C15 C14 122.45(17)
C10 C15 H15 118.8
C14 C15 H15 118.8
O2 C4 C5 105.88(14)
O2 C4 C9 107.86(15)
C5 C4 C9 112.07(17)
O2 C4 C1 102.81(14)
C5 C4 C1 115.54(16)
C9 C4 C1 111.78(14)
C11 C12 C13 120.50(18)
C11 C12 H12 119.8
C13 C12 H12 119.8
O3 C9 C8 122.7(2)
O3 C9 C4 120.04(19)
C8 C9 C4 117.25(17)
O1 C3 O2 120.83(19)
O1 C3 C2 129.6(2)
O2 C3 C2 109.60(16)
C3 C2 C1 104.21(16)
C3 C2 H2A 110.9
C1 C2 H2A 110.9
C3 C2 H2B 110.9
C1 C2 H2B 110.9
H2A C2 H2B 108.9
C9 C8 C7 113.30(19)
C9 C8 H8A 108.9
C7 C8 H8A 108.9
C9 C8 H8B 108.9
C7 C8 H8B 108.9
H8A C8 H8B 107.7
C6 C5 C4 113.21(17)
C6 C5 H5A 108.9
C4 C5 H5A 108.9
C6 C5 H5B 108.9
C4 C5 H5B 108.9
H5A C5 H5B 107.7
O4 C16 H16A 109.5
O4 C16 H16B 109.5
H16A C16 H16B 109.5
O4 C16 H16C 109.5
H16A C16 H16C 109.5
H16B C16 H16C 109.5
C6 C7 C8 110.45(19)
C6 C7 H7A 109.6
C8 C7 H7A 109.6
C6 C7 H7B 109.6
C8 C7 H7B 109.6
H7A C7 H7B 108.1
C7 C6 C5 110.58(19)
C7 C6 H6A 109.5
C5 C6 H6A 109.5
C7 C6 H6B 109.5
C5 C6 H6B 109.5
H6A C6 H6B 108.1

loop_
_geom_bond_atom_site_label_1
_geom_bond_atom_site_label_2
_geom_bond_distance
C10 C15 1.383(2)
C10 C11 1.397(3)
C10 C1 1.514(2)
O4 C13 1.369(2)
O4 C16 1.424(3)
C13 C14 1.378(3)
C13 C12 1.389(3)
O2 C3 1.350(2)
O2 C4 1.454(2)
C1 C2 1.525(3)
C1 C4 1.569(3)
C1 H1 0.9800
C14 C15 1.391(3)
C14 H14 0.9300
C11 C12 1.376(3)
C11 H11 0.9300
O1 C3 1.197(2)
C15 H15 0.9300
C4 C5 1.523(3)
C4 C9 1.524(3)
O3 C9 1.202(2)
C12 H12 0.9300
C9 C8 1.503(3)
C3 C2 1.494(3)
C2 H2A 0.9700
C2 H2B 0.9700
C8 C7 1.516(3)
C8 H8A 0.9700
C8 H8B 0.9700
C5 C6 1.515(3)
C5 H5A 0.9700
C5 H5B 0.9700
C16 H16A 0.9600
C16 H16B 0.9600
C16 H16C 0.9600
C7 C6 1.506(4)
C7 H7A 0.9700
C7 H7B 0.9700
C6 H6A 0.9700
C6 H6B 0.9700
